data_7133871
loop_
_publ_author_name
'Fan, Zi-Xuan'
'Lian, Kai-Ting'
'Liao, Pei-Yu'
'Ruan, Ze-Yu'
'Ni, Zhao-Ping'
'Tong, Ming-Liang'

_publ_section_title
;
 Synergetic spin crossover and fluorescence in a mononuclear iron(III)
 complex.
;
_journal_issue 90
_journal_name_full 'Chemical communications (Cambridge, England)'
_journal_page_first 13227
_journal_page_last 13230
_journal_paper_doi 10.1039/d4cc05036c
_journal_volume 60
_journal_year 2024
_chemical_formula_moiety 'C24 H16 Fe N4 O4, C2 H7 F N, H2 O'
_chemical_formula_sum 'C26 H25 F Fe N5 O5'
_chemical_formula_weight 562.36
_space_group_crystal_system triclinic
_space_group_IT_number 2
_space_group_name_Hall '-P 1'
_space_group_name_H-M_alt 'P -1'
_atom_sites_solution_hydrogens geom
_atom_sites_solution_primary iterative
_audit_creation_date 2024-09-20
_audit_creation_method
;
Olex2 1.5
(compiled 2024.02.16 svn.r378c4104 for OlexSys, GUI svn.r6928)
;
_audit_update_record
;
2024-09-27 deposited with the CCDC.	2024-10-16 downloaded from the CCDC.
;
_cell_angle_alpha 66.229(2)
_cell_angle_beta 65.108(2)
_cell_angle_gamma 81.559(2)
_cell_formula_units_Z 2
_cell_length_a 10.3263(5)
_cell_length_b 11.7230(6)
_cell_length_c 12.4752(6)
_cell_measurement_reflns_used 9855
_cell_measurement_temperature 299.99
_cell_measurement_theta_max 27.52
_cell_measurement_theta_min 2.48
_cell_volume 1253.20(11)
_computing_cell_refinement 'SAINT V8.40B'
_computing_data_collection 'APEX4 v2021.4-0'
_computing_data_reduction 'SAINT V8.40B'
_computing_molecular_graphics 'Olex2 1.5 (Dolomanov et al., 2009)'
_computing_publication_material 'Olex2 1.5 (Dolomanov et al., 2009)'
_computing_structure_refinement 'SHELXL 2018/3 (Sheldrick, 2015)'
_computing_structure_solution 'olex2.solve 1.5 (Bourhis et al., 2015)'
_diffrn_ambient_temperature 299.99
_diffrn_detector 'Bruker PHOTON II-70 CMOS detector'
_diffrn_detector_type 'CMOS active pixel sensor detector'
_diffrn_measured_fraction_theta_full 0.987
_diffrn_measured_fraction_theta_max 0.986
_diffrn_measurement_device_type 'Bruker D8 QUEST'
_diffrn_measurement_method '\f and \w scans'
_diffrn_radiation_monochromator 'mirror optics'
_diffrn_radiation_type MoK\a
_diffrn_radiation_wavelength 0.71073
_diffrn_reflns_av_R_equivalents 0.0307
_diffrn_reflns_av_unetI/netI 0.0234
_diffrn_reflns_Laue_measured_fraction_full 0.987
_diffrn_reflns_Laue_measured_fraction_max 0.986
_diffrn_reflns_limit_h_max 13
_diffrn_reflns_limit_h_min -13
_diffrn_reflns_limit_k_max 15
_diffrn_reflns_limit_k_min -14
_diffrn_reflns_limit_l_max 15
_diffrn_reflns_limit_l_min -15
_diffrn_reflns_number 24099
_diffrn_reflns_point_group_measured_fraction_full 0.987
_diffrn_reflns_point_group_measured_fraction_max 0.986
_diffrn_reflns_theta_full 25.242
_diffrn_reflns_theta_max 27.102
_diffrn_reflns_theta_min 1.946
_diffrn_source_current 1.0
_diffrn_source_power 0.05
_diffrn_source_voltage 50.0
_diffrn_standards_number 0
_exptl_absorpt_coefficient_mu 0.657
_exptl_absorpt_correction_T_max 0.7456
_exptl_absorpt_correction_T_min 0.6439
_exptl_absorpt_correction_type multi-scan
_exptl_absorpt_process_details
;
SADABS-2016/2 (Bruker,2016/2) was used for absorption correction.
wR2(int) was 0.1293 before and 0.0493 after correction.
The Ratio of minimum to maximum transmission is 0.8636.
The \l/2 correction factor is Not present.
;
_exptl_crystal_colour black
_exptl_crystal_colour_primary black
_exptl_crystal_density_diffrn 1.490
_exptl_crystal_description BLOCK
_exptl_crystal_F_000 582
_exptl_crystal_size_max 0.334
_exptl_crystal_size_mid 0.284
_exptl_crystal_size_min 0.143
_refine_diff_density_max 0.277
_refine_diff_density_min -0.415
_refine_diff_density_rms 0.047
_refine_ls_extinction_method none
_refine_ls_goodness_of_fit_ref 1.076
_refine_ls_hydrogen_treatment constr
_refine_ls_matrix_type full
_refine_ls_number_parameters 365
_refine_ls_number_reflns 5441
_refine_ls_number_restraints 0
_refine_ls_restrained_S_all 1.076
_refine_ls_R_factor_all 0.0413
_refine_ls_R_factor_gt 0.0338
_refine_ls_shift/su_max 0.001
_refine_ls_shift/su_mean 0.000
_refine_ls_structure_factor_coef Fsqd
_refine_ls_weighting_details 'w=1/[\s^2^(Fo^2^)+(0.0415P)^2^+0.5460P] where P=(Fo^2^+2Fc^2^)/3'
_refine_ls_weighting_scheme calc
_refine_ls_wR_factor_gt 0.0864
_refine_ls_wR_factor_ref 0.0911
_reflns_Friedel_coverage 0.000
_reflns_number_gt 4758
_reflns_number_total 5441
_reflns_threshold_expression 'I > 2\s(I)'
_cod_data_source_file d4cc05036c2.cif
_cod_data_source_block 1_300K
_cod_depositor_comments 'Adding full bibliography for 7133868--7133871.cif.'
_cod_database_code 7133871
_shelx_shelxl_version_number 2018/3
_shelx_space_group_comment
;
The symmetry employed for this shelxl refinement is uniquely defined
by the following loop, which should always be used as a source of
symmetry information in preference to the above space-group names.
They are only intended as comments.
;
_shelx_estimated_absorpt_t_max 0.912
_shelx_estimated_absorpt_t_min 0.810
_olex2_refinement_description
;
1. Others
 Fixed Sof: F1(0.85) O5(0.75) H5D(0.75) H5E(0.75) H26A(0.5) H26B(0.5)
 H26C(0.5) H26D(0.5) O5A(0.25) H5AA(0.25) H5AB(0.25) F1A(0.15)
2.a Riding coordinates:
 O5(H5D,H5E)
2.b Free rotating group:
 O5A(H5AA,H5AB)
2.c Secondary CH2 refined with riding coordinates:
 C25(H25A,H25B), C26(H26A,H26B), C26(H26C,H26D)
2.d Aromatic/amide H refined with riding coordinates:
 C17(H17), C14(H14), C23(H23), C15(H15), C20(H20), C8(H8), C22(H22), C21(H21),
 C5(H5), C16(H16), C2(H2), C11(H11), C3(H3), C10(H10), C9(H9), C4(H4)
2.e Idealised Me refined as rotating group:
 N5(H5A,H5B,H5C)
;
_olex2_submission_special_instructions 'No special instructions were received'

loop_
_space_group_symop_operation_xyz
'x, y, z'
'-x, -y, -z'

loop_
_atom_site_label
_atom_site_type_symbol
_atom_site_fract_x
_atom_site_fract_y
_atom_site_fract_z
_atom_site_U_iso_or_equiv
_atom_site_adp_type
_atom_site_occupancy
_atom_site_site_symmetry_order
_atom_site_calc_flag
_atom_site_refinement_flags_posn
_atom_site_refinement_flags_adp
_atom_site_refinement_flags_occupancy
_atom_site_disorder_assembly
_atom_site_disorder_group
Fe1 Fe 0.67830(2) 0.37907(2) 0.73771(2) 0.03046(9) Uani 1 1 d . . . . .
O2 O 0.55208(15) 0.48622(14) 0.65231(14) 0.0492(3) Uani 1 1 d . . . . .
O3 O 0.83953(13) 0.42415(11) 0.56399(12) 0.0372(3) Uani 1 1 d . . . . .
O4 O 0.52449(15) 0.28925(13) 0.89444(13) 0.0469(3) Uani 1 1 d . . . . .
O1 O 0.82630(13) 0.33961(11) 0.80723(12) 0.0356(3) Uani 1 1 d . . . . .
F1 F 0.0775(2) 0.07587(18) 0.81330(19) 0.0889(6) Uani 0.85 1 d . . P A 1
O5 O 0.2886(3) 0.3666(3) 0.7352(3) 0.0742(7) Uani 0.75 1 d . . P B 2
H5D H 0.374786 0.384621 0.681888 0.111 Uiso 0.75 1 d R U P B 2
H5E H 0.290206 0.355691 0.806248 0.111 Uiso 0.75 1 d R U P B 2
N3 N 0.67666(14) 0.21955(13) 0.69405(13) 0.0302(3) Uani 1 1 d . . . . .
N4 N 0.58953(16) 0.12592(13) 0.74889(14) 0.0343(3) Uani 1 1 d . . . . .
N5 N 0.11129(16) 0.33281(15) 0.63184(15) 0.0402(4) Uani 1 1 d . . . . .
H5A H 0.115706 0.398271 0.561689 0.048 Uiso 1 1 calc R U . . .
H5B H 0.170660 0.345786 0.661063 0.048 Uiso 1 1 calc R U . . .
H5C H 0.022532 0.322354 0.691224 0.048 Uiso 1 1 calc R U . . .
N2 N 0.64948(15) 0.53628(13) 0.79176(14) 0.0321(3) Uani 1 1 d . . . . .
N1 N 0.67333(16) 0.55137(14) 0.87686(14) 0.0355(3) Uani 1 1 d . . . . .
C24 C 0.44175(18) 0.19454(16) 0.93000(17) 0.0352(4) Uani 1 1 d . . . . .
C7 C 0.57914(19) 0.63450(17) 0.72599(18) 0.0381(4) Uani 1 1 d . . . . .
C1 C 0.82325(18) 0.36034(16) 0.90537(16) 0.0324(3) Uani 1 1 d . . . . .
C6 C 0.74800(18) 0.46061(16) 0.93992(16) 0.0334(4) Uani 1 1 d . . . . .
C13 C 0.87145(18) 0.33928(16) 0.51185(16) 0.0319(3) Uani 1 1 d . . . . .
C18 C 0.79184(18) 0.22514(16) 0.57883(16) 0.0316(3) Uani 1 1 d . . . . .
C17 C 0.8292(2) 0.13005(18) 0.53182(19) 0.0420(4) Uani 1 1 d . . . . .
H17 H 0.778544 0.054274 0.578528 0.050 Uiso 1 1 calc R U . . .
C14 C 0.9841(2) 0.35684(19) 0.39302(18) 0.0404(4) Uani 1 1 d . . . . .
H14 H 1.036420 0.431776 0.345657 0.048 Uiso 1 1 calc R U . . .
C12 C 0.53214(19) 0.60136(19) 0.65170(19) 0.0422(4) Uani 1 1 d . . . . .
C19 C 0.47358(18) 0.11461(16) 0.86164(17) 0.0338(4) Uani 1 1 d . . . . .
C23 C 0.3152(2) 0.16955(19) 1.04096(19) 0.0444(4) Uani 1 1 d . . . . .
H23 H 0.290671 0.221932 1.085727 0.053 Uiso 1 1 calc R U . . .
C15 C 1.0175(2) 0.2629(2) 0.34617(19) 0.0475(5) Uani 1 1 d . . . . .
H15 H 1.091795 0.275865 0.266864 0.057 Uiso 1 1 calc R U . . .
C20 C 0.3817(2) 0.01080(17) 0.91146(19) 0.0421(4) Uani 1 1 d . . . . .
H20 H 0.404560 -0.043519 0.868965 0.050 Uiso 1 1 calc R U . . .
C8 C 0.5585(3) 0.7529(2) 0.7302(2) 0.0560(6) Uani 1 1 d . . . . .
H8 H 0.588442 0.772396 0.781639 0.067 Uiso 1 1 calc R U . . .
C25 C 0.1532(2) 0.2188(2) 0.6009(2) 0.0493(5) Uani 1 1 d . . . . .
H25A H 0.233793 0.239463 0.518864 0.059 Uiso 1 1 calc R U . . .
H25B H 0.074386 0.190760 0.593767 0.059 Uiso 1 1 calc R U . . .
C22 C 0.2267(2) 0.0693(2) 1.0848(2) 0.0488(5) Uani 1 1 d . . . . .
H22 H 0.143402 0.055144 1.158441 0.059 Uiso 1 1 calc R U . . .
C21 C 0.2602(2) -0.01158(19) 1.0203(2) 0.0503(5) Uani 1 1 d . . . . .
H21 H 0.200540 -0.079816 1.051148 0.060 Uiso 1 1 calc R U . . .
C5 C 0.7528(2) 0.4786(2) 1.04334(19) 0.0452(4) Uani 1 1 d . . . . .
H5 H 0.703083 0.543891 1.065938 0.054 Uiso 1 1 calc R U . . .
C16 C 0.9419(2) 0.1493(2) 0.4155(2) 0.0504(5) Uani 1 1 d . . . . .
H16 H 0.967462 0.086465 0.383348 0.060 Uiso 1 1 calc R U . . .
C2 C 0.9026(2) 0.28579(19) 0.9749(2) 0.0452(5) Uani 1 1 d . . . . .
H2 H 0.955383 0.221466 0.952483 0.054 Uiso 1 1 calc R U . . .
C11 C 0.4647(2) 0.6922(2) 0.5793(2) 0.0593(6) Uani 1 1 d . . . . .
H11 H 0.432623 0.673278 0.528833 0.071 Uiso 1 1 calc R U . . .
C3 C 0.9038(3) 0.3061(2) 1.0759(2) 0.0548(5) Uani 1 1 d . . . . .
H3 H 0.955829 0.254239 1.121464 0.066 Uiso 1 1 calc R U . . .
C10 C 0.4462(3) 0.8094(3) 0.5831(3) 0.0715(8) Uani 1 1 d . . . . .
H10 H 0.401202 0.868837 0.535011 0.086 Uiso 1 1 calc R U . . .
C9 C 0.4932(3) 0.8410(2) 0.6573(3) 0.0726(8) Uani 1 1 d . . . . .
H9 H 0.480730 0.921018 0.657727 0.087 Uiso 1 1 calc R U . . .
C4 C 0.8282(3) 0.4031(2) 1.1109(2) 0.0549(6) Uani 1 1 d . . . . .
H4 H 0.829453 0.415939 1.179357 0.066 Uiso 1 1 calc R U . . .
C26 C 0.1924(3) 0.1155(2) 0.7000(3) 0.0615(6) Uani 1 1 d . . . . .
H26A H 0.228180 0.046617 0.672137 0.074 Uiso 0.5 1 calc R U P A 1
H26B H 0.267794 0.144510 0.710754 0.074 Uiso 0.5 1 calc R U P A 1
H26C H 0.290793 0.128392 0.683565 0.074 Uiso 0.5 1 calc R U P A 2
H26D H 0.132546 0.118046 0.783274 0.074 Uiso 0.5 1 calc R U P A 2
O5A O 0.3291(7) 0.4259(8) 0.6284(7) 0.0645(18) Uani 0.25 1 d G . P C 1
H5AA H 0.386650 0.443915 0.652289 0.097 Uiso 0.25 1 d G U P C 1
H5AB H 0.373629 0.448146 0.547979 0.097 Uiso 0.25 1 d G U P C 1
F1A F 0.179(2) 0.0155(13) 0.702(2) 0.170(8) Uani 0.15 1 d . . P A 2

loop_
_atom_site_aniso_label
_atom_site_aniso_U_11
_atom_site_aniso_U_22
_atom_site_aniso_U_33
_atom_site_aniso_U_23
_atom_site_aniso_U_13
_atom_site_aniso_U_12
Fe1 0.02880(13) 0.03122(14) 0.03441(14) -0.01506(10) -0.01250(10) -0.00057(9)
O2 0.0464(8) 0.0583(9) 0.0597(9) -0.0285(7) -0.0337(7) 0.0112(7)
O3 0.0390(7) 0.0361(7) 0.0351(6) -0.0145(5) -0.0108(5) -0.0051(5)
O4 0.0449(8) 0.0456(8) 0.0459(8) -0.0255(6) -0.0023(6) -0.0121(6)
O1 0.0348(6) 0.0401(7) 0.0382(7) -0.0198(5) -0.0178(5) 0.0071(5)
F1 0.0741(12) 0.0684(12) 0.0691(12) 0.0065(9) -0.0086(10) -0.0015(10)
O5 0.0658(15) 0.0940(19) 0.0808(18) -0.0308(15) -0.0434(14) -0.0118(13)
N3 0.0293(7) 0.0309(7) 0.0312(7) -0.0114(6) -0.0127(6) -0.0006(5)
N4 0.0360(8) 0.0322(7) 0.0363(8) -0.0129(6) -0.0151(6) -0.0020(6)
N5 0.0358(8) 0.0423(8) 0.0414(9) -0.0113(7) -0.0193(7) 0.0030(6)
N2 0.0286(7) 0.0326(7) 0.0337(7) -0.0128(6) -0.0110(6) 0.0010(6)
N1 0.0360(8) 0.0361(8) 0.0346(8) -0.0152(6) -0.0133(6) 0.0030(6)
C24 0.0320(8) 0.0329(9) 0.0378(9) -0.0125(7) -0.0116(7) -0.0009(7)
C7 0.0319(9) 0.0378(9) 0.0394(9) -0.0111(8) -0.0150(8) 0.0068(7)
C1 0.0301(8) 0.0343(9) 0.0322(8) -0.0111(7) -0.0126(7) -0.0017(7)
C6 0.0314(8) 0.0340(9) 0.0309(8) -0.0100(7) -0.0107(7) -0.0011(7)
C13 0.0308(8) 0.0376(9) 0.0313(8) -0.0135(7) -0.0166(7) 0.0037(7)
C18 0.0307(8) 0.0366(9) 0.0307(8) -0.0138(7) -0.0147(7) 0.0027(7)
C17 0.0452(10) 0.0390(10) 0.0431(10) -0.0193(8) -0.0154(9) 0.0015(8)
C14 0.0370(9) 0.0457(10) 0.0337(9) -0.0122(8) -0.0116(8) -0.0019(8)
C12 0.0314(9) 0.0493(11) 0.0423(10) -0.0139(9) -0.0164(8) 0.0063(8)
C19 0.0321(8) 0.0323(8) 0.0357(9) -0.0107(7) -0.0139(7) -0.0008(7)
C23 0.0377(10) 0.0432(10) 0.0449(11) -0.0184(9) -0.0074(8) -0.0015(8)
C15 0.0437(11) 0.0590(13) 0.0348(10) -0.0216(9) -0.0082(8) 0.0035(9)
C20 0.0440(10) 0.0340(9) 0.0487(11) -0.0135(8) -0.0189(9) -0.0056(8)
C8 0.0632(14) 0.0467(12) 0.0637(14) -0.0223(11) -0.0343(12) 0.0170(10)
C25 0.0493(12) 0.0494(12) 0.0538(12) -0.0223(10) -0.0246(10) 0.0085(9)
C22 0.0336(10) 0.0482(11) 0.0482(11) -0.0129(9) -0.0048(9) -0.0048(8)
C21 0.0414(11) 0.0410(11) 0.0578(13) -0.0105(9) -0.0135(10) -0.0130(8)
C5 0.0499(11) 0.0495(11) 0.0420(10) -0.0240(9) -0.0183(9) 0.0046(9)
C16 0.0556(12) 0.0518(12) 0.0465(11) -0.0294(10) -0.0148(10) 0.0077(10)
C2 0.0484(11) 0.0452(11) 0.0491(11) -0.0200(9) -0.0274(10) 0.0121(9)
C11 0.0479(12) 0.0727(16) 0.0572(14) -0.0144(12) -0.0339(11) 0.0114(11)
C3 0.0618(13) 0.0616(14) 0.0519(12) -0.0196(11) -0.0385(11) 0.0144(11)
C10 0.0645(15) 0.0621(15) 0.0773(17) -0.0087(13) -0.0428(14) 0.0239(12)
C9 0.0787(18) 0.0494(14) 0.0881(19) -0.0211(13) -0.0447(16) 0.0271(13)
C4 0.0622(14) 0.0715(15) 0.0456(12) -0.0288(11) -0.0307(11) 0.0084(11)
C26 0.0527(13) 0.0484(13) 0.0743(16) -0.0144(12) -0.0269(12) 0.0054(10)
O5A 0.061(4) 0.086(5) 0.057(4) -0.017(4) -0.035(4) -0.022(4)
F1A 0.22(2) 0.059(9) 0.26(2) -0.066(12) -0.12(2) 0.029(11)

loop_
_atom_type_symbol
_atom_type_description
_atom_type_scat_dispersion_real
_atom_type_scat_dispersion_imag
_atom_type_scat_source
C C 0.0033 0.0016 'International Tables Vol C Tables 4.2.6.8 and 6.1.1.4'
H H 0.0000 0.0000 'International Tables Vol C Tables 4.2.6.8 and 6.1.1.4'
F F 0.0171 0.0103 'International Tables Vol C Tables 4.2.6.8 and 6.1.1.4'
Fe Fe 0.3463 0.8444 'International Tables Vol C Tables 4.2.6.8 and 6.1.1.4'
N N 0.0061 0.0033 'International Tables Vol C Tables 4.2.6.8 and 6.1.1.4'
O O 0.0106 0.0060 'International Tables Vol C Tables 4.2.6.8 and 6.1.1.4'

loop_
_geom_angle_atom_site_label_1
_geom_angle_atom_site_label_2
_geom_angle_atom_site_label_3
_geom_angle
_geom_angle_site_symmetry_1
_geom_angle_site_symmetry_3
_geom_angle_publ_flag
O2 Fe1 O3 88.20(6) . . ?
O2 Fe1 N3 97.44(6) . . ?
O2 Fe1 N2 78.06(6) . . ?
O3 Fe1 N3 78.58(5) . . ?
O3 Fe1 N2 107.20(5) . . ?
O4 Fe1 O2 95.16(7) . . ?
O4 Fe1 O3 161.91(5) . . ?
O4 Fe1 O1 96.50(6) . . ?
O4 Fe1 N3 83.36(5) . . ?
O4 Fe1 N2 90.87(5) . . ?
O1 Fe1 O2 157.41(6) . . ?
O1 Fe1 O3 86.69(5) . . ?
O1 Fe1 N3 103.08(5) . . ?
O1 Fe1 N2 82.47(5) . . ?
N2 Fe1 N3 172.38(5) . . ?
C12 O2 Fe1 116.42(12) . . ?
C13 O3 Fe1 116.41(11) . . ?
C24 O4 Fe1 133.21(12) . . ?
C1 O1 Fe1 127.41(10) . . ?
H5D O5 H5E 104.5 . . ?
N4 N3 Fe1 132.63(11) . . ?
N4 N3 C18 115.66(14) . . ?
C18 N3 Fe1 111.64(11) . . ?
N3 N4 C19 118.97(14) . . ?
H5A N5 H5B 109.5 . . ?
H5A N5 H5C 109.5 . . ?
H5B N5 H5C 109.5 . . ?
C25 N5 H5A 109.5 . . ?
C25 N5 H5B 109.5 . . ?
C25 N5 H5C 109.5 . . ?
N1 N2 Fe1 131.48(11) . . ?
N1 N2 C7 116.35(14) . . ?
C7 N2 Fe1 111.89(11) . . ?
N2 N1 C6 118.63(14) . . ?
O4 C24 C19 123.32(16) . . ?
O4 C24 C23 118.95(17) . . ?
C23 C24 C19 117.73(17) . . ?
C12 C7 N2 112.84(16) . . ?
C8 C7 N2 125.47(18) . . ?
C8 C7 C12 121.69(17) . . ?
O1 C1 C6 122.65(15) . . ?
O1 C1 C2 119.67(16) . . ?
C2 C1 C6 117.60(16) . . ?
N1 C6 C1 126.69(16) . . ?
N1 C6 C5 113.82(16) . . ?
C5 C6 C1 119.38(16) . . ?
O3 C13 C18 119.55(15) . . ?
O3 C13 C14 122.43(16) . . ?
C14 C13 C18 118.00(16) . . ?
N3 C18 C13 113.42(15) . . ?
C17 C18 N3 125.42(16) . . ?
C17 C18 C13 121.16(16) . . ?
C18 C17 H17 120.3 . . ?
C16 C17 C18 119.47(19) . . ?
C16 C17 H17 120.3 . . ?
C13 C14 H14 120.0 . . ?
C15 C14 C13 120.08(18) . . ?
C15 C14 H14 120.0 . . ?
O2 C12 C7 119.57(16) . . ?
O2 C12 C11 122.4(2) . . ?
C7 C12 C11 118.0(2) . . ?
N4 C19 C24 126.53(16) . . ?
N4 C19 C20 114.36(16) . . ?
C20 C19 C24 119.10(16) . . ?
C24 C23 H23 119.3 . . ?
C22 C23 C24 121.42(19) . . ?
C22 C23 H23 119.3 . . ?
C14 C15 H15 119.4 . . ?
C14 C15 C16 121.25(18) . . ?
C16 C15 H15 119.4 . . ?
C19 C20 H20 119.2 . . ?
C21 C20 C19 121.62(19) . . ?
C21 C20 H20 119.2 . . ?
C7 C8 H8 120.4 . . ?
C9 C8 C7 119.3(2) . . ?
C9 C8 H8 120.4 . . ?
N5 C25 H25A 109.2 . . ?
N5 C25 H25B 109.2 . . ?
N5 C25 C26 112.16(19) . . ?
H25A C25 H25B 107.9 . . ?
C26 C25 H25A 109.2 . . ?
C26 C25 H25B 109.2 . . ?
C23 C22 H22 119.6 . . ?
C23 C22 C21 120.90(19) . . ?
C21 C22 H22 119.6 . . ?
C20 C21 C22 119.16(19) . . ?
C20 C21 H21 120.4 . . ?
C22 C21 H21 120.4 . . ?
C6 C5 H5 119.1 . . ?
C4 C5 C6 121.73(19) . . ?
C4 C5 H5 119.1 . . ?
C17 C16 C15 119.94(19) . . ?
C17 C16 H16 120.0 . . ?
C15 C16 H16 120.0 . . ?
C1 C2 H2 119.4 . . ?
C3 C2 C1 121.17(18) . . ?
C3 C2 H2 119.4 . . ?
C12 C11 H11 120.1 . . ?
C10 C11 C12 119.8(2) . . ?
C10 C11 H11 120.1 . . ?
C2 C3 H3 119.4 . . ?
C2 C3 C4 121.17(19) . . ?
C4 C3 H3 119.4 . . ?
C11 C10 H10 119.2 . . ?
C11 C10 C9 121.6(2) . . ?
C9 C10 H10 119.2 . . ?
C8 C9 C10 119.6(2) . . ?
C8 C9 H9 120.2 . . ?
C10 C9 H9 120.2 . . ?
C5 C4 C3 118.92(19) . . ?
C5 C4 H4 120.5 . . ?
C3 C4 H4 120.5 . . ?
F1 C26 C25 110.7(2) . . ?
F1 C26 H26A 109.5 . . ?
F1 C26 H26B 109.5 . . ?
C25 C26 H26A 109.5 . . ?
C25 C26 H26B 109.5 . . ?
C25 C26 H26C 109.1 . . ?
C25 C26 H26D 109.1 . . ?
H26A C26 H26B 108.1 . . ?
H26C C26 H26D 107.8 . . ?
F1A C26 C25 112.7(11) . . ?
F1A C26 H26C 109.1 . . ?
F1A C26 H26D 109.1 . . ?
H5AA O5A H5AB 104.5 . . ?

loop_
_geom_bond_atom_site_label_1
_geom_bond_atom_site_label_2
_geom_bond_distance
_geom_bond_site_symmetry_2
_geom_bond_publ_flag
Fe1 O2 2.0052(13) . ?
Fe1 O3 2.0114(13) . ?
Fe1 O4 1.9160(13) . ?
Fe1 O1 1.9715(12) . ?
Fe1 N3 2.1522(14) . ?
Fe1 N2 2.1475(14) . ?
O2 C12 1.333(3) . ?
O3 C13 1.329(2) . ?
O4 C24 1.312(2) . ?
O1 C1 1.328(2) . ?
F1 C26 1.357(3) . ?
O5 H5D 0.8499 . ?
O5 H5E 0.8500 . ?
N3 N4 1.284(2) . ?
N3 C18 1.412(2) . ?
N4 C19 1.381(2) . ?
N5 H5A 0.8900 . ?
N5 H5B 0.8900 . ?
N5 H5C 0.8900 . ?
N5 C25 1.493(3) . ?
N2 N1 1.266(2) . ?
N2 C7 1.422(2) . ?
N1 C6 1.393(2) . ?
C24 C19 1.425(3) . ?
C24 C23 1.404(3) . ?
C7 C12 1.403(3) . ?
C7 C8 1.392(3) . ?
C1 C6 1.425(2) . ?
C1 C2 1.401(2) . ?
C6 C5 1.410(3) . ?
C13 C18 1.417(2) . ?
C13 C14 1.402(2) . ?
C18 C17 1.395(3) . ?
C17 H17 0.9300 . ?
C17 C16 1.380(3) . ?
C14 H14 0.9300 . ?
C14 C15 1.382(3) . ?
C12 C11 1.404(3) . ?
C19 C20 1.415(2) . ?
C23 H23 0.9300 . ?
C23 C22 1.375(3) . ?
C15 H15 0.9300 . ?
C15 C16 1.392(3) . ?
C20 H20 0.9300 . ?
C20 C21 1.364(3) . ?
C8 H8 0.9300 . ?
C8 C9 1.379(3) . ?
C25 H25A 0.9700 . ?
C25 H25B 0.9700 . ?
C25 C26 1.493(3) . ?
C22 H22 0.9300 . ?
C22 C21 1.397(3) . ?
C21 H21 0.9300 . ?
C5 H5 0.9300 . ?
C5 C4 1.360(3) . ?
C16 H16 0.9300 . ?
C2 H2 0.9300 . ?
C2 C3 1.378(3) . ?
C11 H11 0.9300 . ?
C11 C10 1.376(4) . ?
C3 H3 0.9300 . ?
C3 C4 1.395(3) . ?
C10 H10 0.9300 . ?
C10 C9 1.392(4) . ?
C9 H9 0.9300 . ?
C4 H4 0.9300 . ?
C26 H26A 0.9700 . ?
C26 H26B 0.9700 . ?
C26 H26C 0.9700 . ?
C26 H26D 0.9700 . ?
C26 F1A 1.190(15) . ?
O5A H5AA 0.8500 . ?
O5A H5AB 0.8501 . ?

loop_
_geom_hbond_atom_site_label_D
_geom_hbond_atom_site_label_H
_geom_hbond_atom_site_label_A
_geom_hbond_distance_DH
_geom_hbond_distance_HA
_geom_hbond_distance_DA
_geom_hbond_angle_DHA
_geom_hbond_site_symmetry_A
_geom_hbond_publ_flag
O5 H5D O2 0.85 2.15 2.832(3) 137.0 . yes
N5 H5A O3 0.89 2.01 2.848(2) 156.1 2_666 yes
N5 H5B O5 0.89 1.90 2.790(3) 176.0 . yes
N5 H5B O5A 0.89 1.82 2.618(6) 148.3 . yes
N5 H5C O1 0.89 1.97 2.847(2) 167.4 1_455 yes
O5A H5AA O2 0.85 1.85 2.667(6) 161.5 . yes

loop_
_geom_torsion_atom_site_label_1
_geom_torsion_atom_site_label_2
_geom_torsion_atom_site_label_3
_geom_torsion_atom_site_label_4
_geom_torsion
_geom_torsion_site_symmetry_1
_geom_torsion_site_symmetry_2
_geom_torsion_site_symmetry_3
_geom_torsion_site_symmetry_4
_geom_torsion_publ_flag
Fe1 O2 C12 C7 -10.1(2) . . . . ?
Fe1 O2 C12 C11 170.16(16) . . . . ?
Fe1 O3 C13 C18 0.52(19) . . . . ?
Fe1 O3 C13 C14 -178.02(13) . . . . ?
Fe1 O4 C24 C19 16.1(3) . . . . ?
Fe1 O4 C24 C23 -163.99(14) . . . . ?
Fe1 O1 C1 C6 -29.4(2) . . . . ?
Fe1 O1 C1 C2 154.13(14) . . . . ?
Fe1 N3 N4 C19 -3.1(2) . . . . ?
Fe1 N3 C18 C13 -6.72(17) . . . . ?
Fe1 N3 C18 C17 172.62(14) . . . . ?
Fe1 N2 N1 C6 9.7(2) . . . . ?
Fe1 N2 C7 C12 6.14(19) . . . . ?
Fe1 N2 C7 C8 -172.89(17) . . . . ?
O2 C12 C11 C10 179.5(2) . . . . ?
O3 C13 C18 N3 4.4(2) . . . . ?
O3 C13 C18 C17 -174.95(15) . . . . ?
O3 C13 C14 C15 176.62(17) . . . . ?
O4 C24 C19 N4 -2.3(3) . . . . ?
O4 C24 C19 C20 176.55(17) . . . . ?
O4 C24 C23 C22 -177.99(19) . . . . ?
O1 C1 C6 N1 -2.4(3) . . . . ?
O1 C1 C6 C5 -178.34(17) . . . . ?
O1 C1 C2 C3 178.9(2) . . . . ?
N3 N4 C19 C24 -3.3(3) . . . . ?
N3 N4 C19 C20 177.78(15) . . . . ?
N3 C18 C17 C16 177.94(17) . . . . ?
N4 N3 C18 C13 170.49(14) . . . . ?
N4 N3 C18 C17 -10.2(2) . . . . ?
N4 C19 C20 C21 -178.16(18) . . . . ?
N5 C25 C26 F1 65.0(3) . . . . ?
N5 C25 C26 F1A 156.3(13) . . . . ?
N2 N1 C6 C1 11.5(3) . . . . ?
N2 N1 C6 C5 -172.38(16) . . . . ?
N2 C7 C12 O2 2.1(3) . . . . ?
N2 C7 C12 C11 -178.17(17) . . . . ?
N2 C7 C8 C9 177.4(2) . . . . ?
N1 N2 C7 C12 -168.46(16) . . . . ?
N1 N2 C7 C8 12.5(3) . . . . ?
N1 C6 C5 C4 -176.1(2) . . . . ?
C24 C19 C20 C21 2.8(3) . . . . ?
C24 C23 C22 C21 0.2(3) . . . . ?
C7 N2 N1 C6 -176.99(15) . . . . ?
C7 C12 C11 C10 -0.2(3) . . . . ?
C7 C8 C9 C10 1.5(4) . . . . ?
C1 C6 C5 C4 0.4(3) . . . . ?
C1 C2 C3 C4 -1.3(4) . . . . ?
C6 C1 C2 C3 2.2(3) . . . . ?
C6 C5 C4 C3 0.6(4) . . . . ?
C13 C18 C17 C16 -2.8(3) . . . . ?
C13 C14 C15 C16 -0.6(3) . . . . ?
C18 N3 N4 C19 -179.55(14) . . . . ?
C18 C13 C14 C15 -1.9(3) . . . . ?
C18 C17 C16 C15 0.1(3) . . . . ?
C14 C13 C18 N3 -176.98(14) . . . . ?
C14 C13 C18 C17 3.6(2) . . . . ?
C14 C15 C16 C17 1.6(3) . . . . ?
C12 C7 C8 C9 -1.5(3) . . . . ?
C12 C11 C10 C9 0.2(4) . . . . ?
C19 C24 C23 C22 1.9(3) . . . . ?
C19 C20 C21 C22 -0.7(3) . . . . ?
C23 C24 C19 N4 177.74(17) . . . . ?
C23 C24 C19 C20 -3.4(3) . . . . ?
C23 C22 C21 C20 -0.9(3) . . . . ?
C8 C7 C12 O2 -178.86(19) . . . . ?
C8 C7 C12 C11 0.9(3) . . . . ?
C2 C1 C6 N1 174.23(18) . . . . ?
C2 C1 C6 C5 -1.8(3) . . . . ?
C2 C3 C4 C5 -0.2(4) . . . . ?
C11 C10 C9 C8 -0.8(4) . . . . ?
